data_7238014
loop_
_publ_author_name
'Zhang, Fang'
'Liang, Xiaozhong'
'Li, Da'
'Yin, Xiangkai'
'Tian, Xia'
'Li, Bin'
'Xu, Hong'
'Guo, Kunpeng'
'Li, Jie'

_publ_section_title
;
 Utilizing the heterocyclic effect towards high contrast ratios of
 mechanoresponsive luminescence based on aromatic aldehydes
;
_journal_issue 39
_journal_name_full 'Journal of Materials Chemistry C'
_journal_page_first 12328
_journal_paper_doi 10.1039/C9TC04586D
_journal_volume 7
_journal_year 2019
_chemical_formula_moiety 'C30 H25 N O2'
_chemical_formula_sum 'C30 H25 N O2'
_chemical_formula_weight 431.51
_space_group_crystal_system triclinic
_space_group_IT_number 2
_space_group_name_Hall '-P 1'
_space_group_name_H-M_alt 'P -1'
_atom_sites_solution_hydrogens geom
_atom_sites_solution_primary direct
_atom_sites_solution_secondary difmap
_audit_creation_date 2018-03-20
_audit_creation_method
;
Olex2 1.2
(compiled 2017.03.28 svn.r3405 for OlexSys, GUI svn.r5337)
;
_audit_update_record
;
2018-05-10 deposited with the CCDC.	2019-09-16 downloaded from the CCDC.
;
_cell_angle_alpha 101.465(5)
_cell_angle_beta 97.263(5)
_cell_angle_gamma 109.371(6)
_cell_formula_units_Z 4
_cell_length_a 10.8799(7)
_cell_length_b 13.3532(8)
_cell_length_c 17.0824(10)
_cell_measurement_reflns_used 3323
_cell_measurement_temperature 173.00(10)
_cell_measurement_theta_max 28.0280
_cell_measurement_theta_min 3.7760
_cell_volume 2244.3(3)
_computing_cell_refinement
;
CrysAlisPro, Agilent Technologies,
Version 1.171.36.28 (release 01-02-2013 CrysAlis171 .NET)
(compiled Feb  1 2013,16:14:44)
;
_computing_data_collection
;
CrysAlisPro, Agilent Technologies,
Version 1.171.36.28 (release 01-02-2013 CrysAlis171 .NET)
(compiled Feb  1 2013,16:14:44)
;
_computing_data_reduction
;
CrysAlisPro, Agilent Technologies,
Version 1.171.36.28 (release 01-02-2013 CrysAlis171 .NET)
(compiled Feb  1 2013,16:14:44)
;
_computing_molecular_graphics 'Olex2 (Dolomanov et al., 2009)'
_computing_publication_material 'Olex2 (Dolomanov et al., 2009)'
_computing_structure_refinement 'ShelXL (Sheldrick, 2015)'
_computing_structure_solution 'ShelXS (Sheldrick, 2008)'
_diffrn_ambient_temperature 173.00(10)
_diffrn_detector_area_resol_mean 16.0733
_diffrn_measured_fraction_theta_full 0.998
_diffrn_measured_fraction_theta_max 0.998
_diffrn_measurement_details
;
#__ type_ start__ end____ width___ exp.time_
  1 omega   -5.00   21.00   1.0000    7.0000
omega____ theta____ kappa____ phi______ frames
    -      -19.4273  -99.0000 -120.0000 26

#__ type_ start__ end____ width___ exp.time_
  2 omega  -36.00   -6.00   1.0000    7.0000
omega____ theta____ kappa____ phi______ frames
    -      -19.4273  -38.0000   30.0000 30

#__ type_ start__ end____ width___ exp.time_
  3 omega    3.00   92.00   1.0000    7.0000
omega____ theta____ kappa____ phi______ frames
    -       22.7867   57.0000  -60.0000 89

#__ type_ start__ end____ width___ exp.time_
  4 omega  -10.00   94.00   1.0000    7.0000
omega____ theta____ kappa____ phi______ frames
    -       22.7867   77.0000 -180.0000 104

#__ type_ start__ end____ width___ exp.time_
  5 omega  -16.00   68.00   1.0000    7.0000
omega____ theta____ kappa____ phi______ frames
    -       22.7867  -99.0000   30.0000 84

#__ type_ start__ end____ width___ exp.time_
  6 omega   47.00   99.00   1.0000    7.0000
omega____ theta____ kappa____ phi______ frames
    -       22.7867   19.0000   90.0000 52

#__ type_ start__ end____ width___ exp.time_
  7 omega  -47.00  -14.00   1.0000    7.0000
omega____ theta____ kappa____ phi______ frames
    -       22.7867  -57.0000  150.0000 33
;
_diffrn_measurement_device_type 'SuperNova, Dual, Cu at zero, Eos'
_diffrn_measurement_method '\w scans'
_diffrn_orient_matrix_UB_11 0.0633884000
_diffrn_orient_matrix_UB_12 0.0360001000
_diffrn_orient_matrix_UB_13 -0.0023550000
_diffrn_orient_matrix_UB_21 -0.0135979000
_diffrn_orient_matrix_UB_22 0.0454913000
_diffrn_orient_matrix_UB_23 0.0206732000
_diffrn_orient_matrix_UB_31 0.0280841000
_diffrn_orient_matrix_UB_32 -0.0054333000
_diffrn_orient_matrix_UB_33 0.0379915000
_diffrn_radiation_monochromator mirror
_diffrn_radiation_type MoK\a
_diffrn_radiation_wavelength 0.71073
_diffrn_reflns_av_R_equivalents 0.0366
_diffrn_reflns_av_unetI/netI 0.0685
_diffrn_reflns_limit_h_max 13
_diffrn_reflns_limit_h_min -13
_diffrn_reflns_limit_k_max 16
_diffrn_reflns_limit_k_min -16
_diffrn_reflns_limit_l_max 20
_diffrn_reflns_limit_l_min -21
_diffrn_reflns_number 15843
_diffrn_reflns_theta_full 26.02
_diffrn_reflns_theta_max 26.02
_diffrn_reflns_theta_min 3.25
_diffrn_source 'SuperNova (Mo) X-ray Source'
_exptl_absorpt_coefficient_mu 0.079
_exptl_absorpt_correction_T_max 1.00000
_exptl_absorpt_correction_T_min 0.73589
_exptl_absorpt_correction_type multi-scan
_exptl_absorpt_process_details
;
CrysAlisPro, Agilent Technologies,
Version 1.171.36.28 (release 01-02-2013 CrysAlis171 .NET)
(compiled Feb  1 2013,16:14:44)
Empirical absorption correction using spherical harmonics,
 implemented in SCALE3 ABSPACK scaling algorithm.
;
_exptl_crystal_colour 'clear dark yellow'
_exptl_crystal_colour_lustre clear
_exptl_crystal_colour_modifier dark
_exptl_crystal_colour_primary yellow
_exptl_crystal_density_diffrn 1.277
_exptl_crystal_density_method 'not measured'
_exptl_crystal_description block
_exptl_crystal_F_000 912
_exptl_crystal_size_max 0.21
_exptl_crystal_size_mid 0.14
_exptl_crystal_size_min 0.12
_refine_diff_density_max 0.213
_refine_diff_density_min -0.223
_refine_diff_density_rms 0.050
_refine_ls_extinction_method none
_refine_ls_goodness_of_fit_ref 1.045
_refine_ls_hydrogen_treatment constr
_refine_ls_matrix_type full
_refine_ls_number_parameters 625
_refine_ls_number_reflns 8844
_refine_ls_number_restraints 24
_refine_ls_restrained_S_all 1.044
_refine_ls_R_factor_all 0.1014
_refine_ls_R_factor_gt 0.0603
_refine_ls_shift/su_max 0.001
_refine_ls_shift/su_mean 0.000
_refine_ls_structure_factor_coef Fsqd
_refine_ls_weighting_details 'calc w=1/[\s^2^(Fo^2^)+(0.0487P)^2^+0.5834P] where P=(Fo^2^+2Fc^2^)/3'
_refine_ls_weighting_scheme calc
_refine_ls_wR_factor_gt 0.1315
_refine_ls_wR_factor_ref 0.1608
_reflns_number_gt 5475
_reflns_number_total 8844
_reflns_threshold_expression >2sigma(I)
_cod_data_source_file c9tc04586d2.cif
_cod_data_source_block xray_pc
_cod_original_cell_volume 2244.3(2)
_cod_database_code 7238014
_reflns_odcompleteness_completeness 99.79
_reflns_odcompleteness_iscentric 1
_reflns_odcompleteness_theta 26.32
_olex2_refinement_description
;
1. Fixed Uiso
 At 1.2 times of:
  All C(H) groups, All C(H,H) groups, All C(H,H,H,H) groups
 At 1.5 times of:
  All C(H,H,H) groups
2. Uiso/Uaniso restraints and constraints
Uanis(C59') \\sim Ueq, Uanis(C60) \\sim Ueq, Uanis(C60') \\sim Ueq, Uanis(C59)
\\sim Ueq: with sigma of 0.01 and sigma for terminal atoms of 0.02
3. Others
 Fixed Sof: H57A(0.6) H57B(0.6) H57C(0.4) H57D(0.4) C58(0.6) H58A(0.6)
 H58B(0.6) C59(0.6) H59A(0.6) H59B(0.6) C60(0.6) H60A(0.6) H60B(0.6) H60C(0.6)
 C58'(0.4) H58C(0.4) H58D(0.4) C59'(0.4) H59C(0.4) H59D(0.4) C60'(0.4)
 H60D(0.4) H60E(0.4) H60F(0.4)
4.a Secondary CH2 refined with riding coordinates:
 C27(H27A,H27B), C28(H28A,H28B), C29(H29A,H29B), C57(H57A,H57B), C57(H57C,
 H57D), C58(H58A,H58B), C59(H59A,H59B), C58'(H58C,H58D), C59'(H59C,H59D)
4.b Aromatic/amide H refined with riding coordinates:
 C2(H2), C3(H3), C5(H5), C8(H8), C10(H10), C11(H11), C14(H14), C15(H15),
 C17(H17), C18(H18), C19(H19), C21(H21), C22(H22), C24(H24), C25(H25), C26(H26),
  C32(H32), C33(H33), C35(H35), C38(H38), C40(H40), C41(H41), C44(H44),
 C45(H45), C47(H47), C48(H48), C49(H49), C51(H51), C52(H52), C54(H54), C55(H55),
  C56(H56)
4.c Idealised Me refined as rotating group:
 C30(H30A,H30B,H30C), C60(H60A,H60B,H60C), C60'(H60D,H60E,H60F)
;
_olex2_date_sample_data_collection 2018-03-20
_olex2_submission_special_instructions 'No special instructions were received'

loop_
_space_group_symop_id
_space_group_symop_operation_xyz
1 'x, y, z'
2 '-x, -y, -z'

loop_
_atom_site_label
_atom_site_type_symbol
_atom_site_fract_x
_atom_site_fract_y
_atom_site_fract_z
_atom_site_U_iso_or_equiv
_atom_site_adp_type
_atom_site_occupancy
_atom_site_calc_flag
_atom_site_disorder_assembly
_atom_site_disorder_group
_atom_site_refinement_flags_posn
_atom_site_refinement_flags_adp
O1 O 0.5651(2) 0.33076(17) 0.61663(11) 0.0547(5) Uani 1 d . . . .
O2 O 0.4476(2) 0.11920(16) -0.21913(12) 0.0612(6) Uani 1 d . . . .
O3 O 0.54055(19) -0.16297(16) 0.61069(11) 0.0484(5) Uani 1 d . . . .
O4 O 0.4102(3) -0.38750(16) -0.22236(12) 0.0722(7) Uani 1 d . . . .
N1 N 0.9132(2) 0.87157(16) 0.24116(12) 0.0329(5) Uani 1 d . . . .
N2 N 0.96713(19) 0.35056(16) 0.23450(11) 0.0313(5) Uani 1 d B . . .
C1 C 0.8872(2) 0.82290(19) 0.30480(14) 0.0301(5) Uani 1 d . . . .
C2 C 0.9231(2) 0.8691(2) 0.38870(14) 0.0336(6) Uani 1 d . . . .
H2 H 0.9752 0.9431 0.4102 0.040 Uiso 1 calc . . R .
C3 C 0.8791(2) 0.8015(2) 0.43913(14) 0.0329(6) Uani 1 d . . . .
H3 H 0.9010 0.8316 0.4953 0.039 Uiso 1 calc . . R .
C4 C 0.8023(2) 0.68901(19) 0.40843(13) 0.0289(5) Uani 1 d . . . .
C5 C 0.7727(2) 0.64352(19) 0.32475(13) 0.0275(5) Uani 1 d . . . .
H5 H 0.7246 0.5687 0.3036 0.033 Uiso 1 calc . . R .
C6 C 0.8146(2) 0.70931(18) 0.27229(13) 0.0266(5) Uani 1 d . . . .
C7 C 0.7986(2) 0.68832(19) 0.18455(14) 0.0274(5) Uani 1 d . . . .
C8 C 0.7382(2) 0.59449(19) 0.12095(13) 0.0279(5) Uani 1 d . . . .
H8 H 0.6970 0.5271 0.1318 0.033 Uiso 1 calc . . R .
C9 C 0.7391(2) 0.6011(2) 0.04055(14) 0.0288(5) Uani 1 d . . . .
C10 C 0.8028(2) 0.7036(2) 0.02611(15) 0.0350(6) Uani 1 d . . . .
H10 H 0.8044 0.7078 -0.0275 0.042 Uiso 1 calc . . R .
C11 C 0.8636(3) 0.7990(2) 0.08847(15) 0.0362(6) Uani 1 d . . . .
H11 H 0.9050 0.8662 0.0775 0.043 Uiso 1 calc . . R .
C12 C 0.8604(2) 0.79065(19) 0.16811(14) 0.0311(6) Uani 1 d . . . .
C13 C 0.7493(2) 0.62039(19) 0.46390(13) 0.0281(5) Uani 1 d . . . .
C14 C 0.7078(2) 0.6641(2) 0.53250(14) 0.0336(6) Uani 1 d . . . .
H14 H 0.7181 0.7378 0.5450 0.040 Uiso 1 calc . . R .
C15 C 0.6519(2) 0.5992(2) 0.58182(14) 0.0357(6) Uani 1 d . . . .
H15 H 0.6243 0.6296 0.6270 0.043 Uiso 1 calc . . R .
C16 C 0.6363(2) 0.4895(2) 0.56497(14) 0.0318(6) Uani 1 d . . . .
C17 C 0.6771(2) 0.4446(2) 0.49661(14) 0.0342(6) Uani 1 d . . . .
H17 H 0.6669 0.3708 0.4845 0.041 Uiso 1 calc . . R .
C18 C 0.7328(2) 0.5093(2) 0.44696(14) 0.0320(6) Uani 1 d . . . .
H18 H 0.7597 0.4785 0.4016 0.038 Uiso 1 calc . . R .
C19 C 0.5744(3) 0.4235(2) 0.61891(15) 0.0407(6) Uani 1 d . . . .
H19 H 0.5390 0.4568 0.6586 0.049 Uiso 1 calc . . R .
C20 C 0.6717(2) 0.5012(2) -0.02792(13) 0.0291(5) Uani 1 d . . . .
C21 C 0.6160(2) 0.5073(2) -0.10428(14) 0.0333(6) Uani 1 d . . . .
H21 H 0.6238 0.5754 -0.1133 0.040 Uiso 1 calc . . R .
C22 C 0.5494(2) 0.4130(2) -0.16651(14) 0.0351(6) Uani 1 d . . . .
H22 H 0.5125 0.4186 -0.2169 0.042 Uiso 1 calc . . R .
C23 C 0.5362(2) 0.3106(2) -0.15562(14) 0.0307(6) Uani 1 d . . . .
C24 C 0.5919(2) 0.3037(2) -0.07984(14) 0.0346(6) Uani 1 d . . . .
H24 H 0.5837 0.2354 -0.0712 0.042 Uiso 1 calc . . R .
C25 C 0.6589(3) 0.3972(2) -0.01764(14) 0.0342(6) Uani 1 d . . . .
H25 H 0.6966 0.3911 0.0323 0.041 Uiso 1 calc . . R .
C26 C 0.4650(3) 0.2123(2) -0.22248(15) 0.0391(6) Uani 1 d . . . .
H26 H 0.4302 0.2222 -0.2717 0.047 Uiso 1 calc . . R .
C27 C 0.9724(2) 0.9888(2) 0.24798(16) 0.0357(6) Uani 1 d . . . .
H27A H 0.9527 1.0286 0.2957 0.043 Uiso 1 calc . . R .
H27B H 0.9318 1.0047 0.2004 0.043 Uiso 1 calc . . R .
C28 C 1.1212(2) 1.0292(2) 0.25483(16) 0.0389(6) Uani 1 d . . . .
H28A H 1.1419 0.9851 0.2098 0.047 Uiso 1 calc . . R .
H28B H 1.1630 1.0203 0.3053 0.047 Uiso 1 calc . . R .
C29 C 1.1779(3) 1.1495(2) 0.25364(17) 0.0434(7) Uani 1 d . . . .
H29A H 1.1408 1.1909 0.2906 0.052 Uiso 1 calc . . R .
H29B H 1.2735 1.1778 0.2737 0.052 Uiso 1 calc . . R .
C30 C 1.1495(3) 1.1679(3) 0.17016(18) 0.0541(8) Uani 1 d . . . .
H30A H 1.1900 1.1305 0.1338 0.081 Uiso 1 calc . . GR .
H30B H 1.1854 1.2452 0.1737 0.081 Uiso 1 calc . . GR .
H30C H 1.0549 1.1399 0.1497 0.081 Uiso 1 calc . . GR .
C31 C 0.9255(2) 0.30831(19) 0.29866(14) 0.0293(5) Uani 1 d . . . .
C32 C 0.9675(2) 0.3542(2) 0.38253(14) 0.0338(6) Uani 1 d . . . .
H32 H 1.0321 0.4243 0.4035 0.041 Uiso 1 calc . . R .
C33 C 0.9106(2) 0.2928(2) 0.43360(15) 0.0347(6) Uani 1 d . . . .
H33 H 0.9374 0.3229 0.4897 0.042 Uiso 1 calc . . R .
C34 C 0.8133(2) 0.18623(19) 0.40387(13) 0.0284(5) Uani 1 d . . . .
C35 C 0.7721(2) 0.14212(19) 0.31996(13) 0.0276(5) Uani 1 d . . . .
H35 H 0.7076 0.0720 0.2991 0.033 Uiso 1 calc . . R .
C36 C 0.8270(2) 0.20251(19) 0.26696(13) 0.0265(5) Uani 1 d . . . .
C37 C 0.8090(2) 0.17928(19) 0.17921(14) 0.0268(5) Uani 1 d . . . .
C38 C 0.7318(2) 0.08776(19) 0.11644(13) 0.0270(5) Uani 1 d . . . .
H38 H 0.6747 0.0259 0.1281 0.032 Uiso 1 calc . . R .
C39 C 0.7398(2) 0.08850(19) 0.03558(13) 0.0282(5) Uani 1 d . . . .
C40 C 0.8269(2) 0.1840(2) 0.02028(14) 0.0327(6) Uani 1 d . . . .
H40 H 0.8322 0.1848 -0.0335 0.039 Uiso 1 calc . . R .
C41 C 0.9048(2) 0.2765(2) 0.08167(14) 0.0335(6) Uani 1 d . . . .
H41 H 0.9610 0.3387 0.0699 0.040 Uiso 1 calc . . R .
C42 C 0.8960(2) 0.27288(19) 0.16168(14) 0.0299(5) Uani 1 d . . . .
C43 C 0.7545(2) 0.12138(19) 0.46029(13) 0.0286(5) Uani 1 d . . . .
C44 C 0.7352(3) 0.1715(2) 0.53507(14) 0.0350(6) Uani 1 d . . . .
H44 H 0.7630 0.2476 0.5514 0.042 Uiso 1 calc . . R .
C45 C 0.6754(3) 0.1096(2) 0.58492(14) 0.0374(6) Uani 1 d . . . .
H45 H 0.6620 0.1446 0.6341 0.045 Uiso 1 calc . . R .
C46 C 0.6351(2) -0.0035(2) 0.56331(14) 0.0311(6) Uani 1 d . . . .
C47 C 0.6548(2) -0.0551(2) 0.48922(14) 0.0333(6) Uani 1 d . . . .
H47 H 0.6288 -0.1311 0.4738 0.040 Uiso 1 calc . . R .
C48 C 0.7130(2) 0.0070(2) 0.43896(14) 0.0320(6) Uani 1 d . . . .
H48 H 0.7250 -0.0282 0.3894 0.038 Uiso 1 calc . . R .
C49 C 0.5700(3) -0.0662(2) 0.61757(15) 0.0392(6) Uani 1 d . . . .
H49 H 0.5492 -0.0270 0.6620 0.047 Uiso 1 calc . . R .
C50 C 0.6600(2) -0.00928(19) -0.03188(13) 0.0273(5) Uani 1 d . . . .
C51 C 0.6211(2) -0.1144(2) -0.01893(14) 0.0317(6) Uani 1 d . . . .
H51 H 0.6444 -0.1222 0.0332 0.038 Uiso 1 calc . . R .
C52 C 0.5491(2) -0.2067(2) -0.08132(14) 0.0337(6) Uani 1 d . . . .
H52 H 0.5245 -0.2757 -0.0710 0.040 Uiso 1 calc . . R .
C53 C 0.5130(2) -0.1969(2) -0.15972(14) 0.0304(6) Uani 1 d . . . .
C54 C 0.5485(2) -0.0935(2) -0.17318(14) 0.0307(6) Uani 1 d . . . .
H54 H 0.5232 -0.0860 -0.2251 0.037 Uiso 1 calc . . R .
C55 C 0.6212(2) -0.0007(2) -0.11044(13) 0.0297(5) Uani 1 d . . . .
H55 H 0.6445 0.0682 -0.1209 0.036 Uiso 1 calc . . R .
C56 C 0.4397(3) -0.2941(2) -0.22773(16) 0.0432(7) Uani 1 d . . . .
H56 H 0.4143 -0.2829 -0.2784 0.052 Uiso 1 calc . . R .
C57 C 1.0717(2) 0.4549(2) 0.24116(16) 0.0359(6) Uani 1 d . . . .
H57A H 1.1071 0.4522 0.1918 0.043 Uiso 0.60 calc A 1 R .
H57B H 1.1436 0.4700 0.2869 0.043 Uiso 0.60 calc A 1 R .
H57C H 1.1246 0.4787 0.2962 0.043 Uiso 0.40 calc A 2 R .
H57D H 1.1288 0.4403 0.2048 0.043 Uiso 0.40 calc A 2 R .
C58 C 1.0120(7) 0.5487(6) 0.2544(4) 0.0356(14) Uani 0.60 d B 1 . .
H58A H 0.9316 0.5273 0.2131 0.043 Uiso 0.60 calc B 1 R .
H58B H 0.9881 0.5576 0.3074 0.043 Uiso 0.60 calc B 1 R .
C59 C 1.1102(5) 0.6570(4) 0.2494(3) 0.0437(12) Uani 0.60 d B 1 . U
H59A H 1.1973 0.6693 0.2804 0.052 Uiso 0.60 calc B 1 R .
H59B H 1.0828 0.7160 0.2739 0.052 Uiso 0.60 calc B 1 R .
C60 C 1.1204(6) 0.6599(5) 0.1610(4) 0.0563(14) Uani 0.60 d B 1 . U
H60A H 1.0343 0.6475 0.1300 0.085 Uiso 0.60 calc B 1 GR .
H60B H 1.1512 0.6037 0.1372 0.085 Uiso 0.60 calc B 1 GR .
H60C H 1.1820 0.7305 0.1605 0.085 Uiso 0.60 calc B 1 GR .
C58' C 1.0432(11) 0.5461(10) 0.2255(6) 0.043(2) Uani 0.40 d B 2 . .
H58C H 1.0043 0.5737 0.2690 0.052 Uiso 0.40 calc B 2 R .
H58D H 0.9776 0.5218 0.1749 0.052 Uiso 0.40 calc B 2 R .
C59' C 1.1645(8) 0.6387(6) 0.2192(5) 0.0437(18) Uani 0.40 d B 2 . U
H59C H 1.2285 0.6637 0.2705 0.052 Uiso 0.40 calc B 2 R .
H59D H 1.2049 0.6095 0.1772 0.052 Uiso 0.40 calc B 2 R .
C60' C 1.1409(8) 0.7342(7) 0.2003(5) 0.054(2) Uani 0.40 d B 2 . U
H60D H 1.0863 0.7128 0.1465 0.080 Uiso 0.40 calc B 2 GR .
H60E H 1.2245 0.7905 0.2024 0.080 Uiso 0.40 calc B 2 GR .
H60F H 1.0964 0.7619 0.2395 0.080 Uiso 0.40 calc B 2 GR .

loop_
_atom_site_aniso_label
_atom_site_aniso_U_11
_atom_site_aniso_U_22
_atom_site_aniso_U_33
_atom_site_aniso_U_23
_atom_site_aniso_U_13
_atom_site_aniso_U_12
O1 0.0671(14) 0.0483(13) 0.0511(12) 0.0229(10) 0.0143(11) 0.0179(12)
O2 0.0897(17) 0.0341(12) 0.0473(12) 0.0056(10) -0.0025(12) 0.0157(12)
O3 0.0539(12) 0.0487(13) 0.0479(12) 0.0259(10) 0.0133(10) 0.0170(11)
O4 0.118(2) 0.0331(12) 0.0448(12) 0.0085(10) -0.0025(13) 0.0095(13)
N1 0.0372(12) 0.0261(11) 0.0325(11) 0.0084(9) 0.0070(10) 0.0076(10)
N2 0.0302(11) 0.0291(11) 0.0308(11) 0.0088(9) 0.0047(9) 0.0059(10)
C1 0.0286(13) 0.0291(13) 0.0358(14) 0.0117(11) 0.0098(11) 0.0119(11)
C2 0.0364(14) 0.0252(13) 0.0328(14) 0.0016(11) 0.0067(12) 0.0067(12)
C3 0.0375(14) 0.0308(14) 0.0272(13) 0.0042(11) 0.0069(11) 0.0104(12)
C4 0.0305(13) 0.0303(13) 0.0252(12) 0.0044(11) 0.0059(11) 0.0118(11)
C5 0.0297(13) 0.0233(12) 0.0280(13) 0.0057(10) 0.0059(10) 0.0083(11)
C6 0.0252(12) 0.0245(13) 0.0281(12) 0.0051(10) 0.0062(10) 0.0073(11)
C7 0.0266(12) 0.0267(13) 0.0311(13) 0.0112(11) 0.0081(10) 0.0099(11)
C8 0.0291(13) 0.0265(13) 0.0314(13) 0.0123(11) 0.0100(11) 0.0103(11)
C9 0.0289(13) 0.0337(14) 0.0272(12) 0.0108(11) 0.0085(11) 0.0132(12)
C10 0.0395(15) 0.0387(15) 0.0314(14) 0.0156(12) 0.0116(12) 0.0147(13)
C11 0.0404(15) 0.0327(14) 0.0382(15) 0.0171(12) 0.0105(12) 0.0112(13)
C12 0.0270(13) 0.0295(13) 0.0353(14) 0.0086(11) 0.0050(11) 0.0090(11)
C13 0.0286(13) 0.0301(13) 0.0227(12) 0.0047(10) 0.0004(10) 0.0101(11)
C14 0.0408(15) 0.0315(14) 0.0263(13) 0.0045(11) 0.0066(11) 0.0125(12)
C15 0.0387(15) 0.0390(15) 0.0253(13) 0.0032(11) 0.0052(11) 0.0126(13)
C16 0.0291(13) 0.0395(15) 0.0239(12) 0.0109(11) 0.0023(11) 0.0085(12)
C17 0.0378(14) 0.0294(14) 0.0322(14) 0.0073(11) 0.0018(12) 0.0107(12)
C18 0.0356(14) 0.0336(14) 0.0257(12) 0.0078(11) 0.0065(11) 0.0111(12)
C19 0.0380(15) 0.0474(18) 0.0329(14) 0.0124(13) 0.0049(12) 0.0107(14)
C20 0.0283(13) 0.0363(14) 0.0272(13) 0.0110(11) 0.0121(11) 0.0136(12)
C21 0.0422(15) 0.0329(14) 0.0283(13) 0.0113(11) 0.0086(12) 0.0158(13)
C22 0.0411(15) 0.0416(16) 0.0253(13) 0.0120(12) 0.0077(12) 0.0162(13)
C23 0.0319(13) 0.0369(15) 0.0264(13) 0.0096(11) 0.0103(11) 0.0141(12)
C24 0.0430(15) 0.0353(15) 0.0310(14) 0.0112(12) 0.0124(12) 0.0179(13)
C25 0.0435(15) 0.0361(15) 0.0261(13) 0.0095(11) 0.0078(12) 0.0175(13)
C26 0.0418(16) 0.0440(17) 0.0329(14) 0.0109(13) 0.0091(12) 0.0162(14)
C27 0.0368(14) 0.0316(14) 0.0418(15) 0.0140(12) 0.0106(12) 0.0131(12)
C28 0.0351(14) 0.0379(15) 0.0451(15) 0.0151(13) 0.0055(12) 0.0138(13)
C29 0.0417(16) 0.0340(15) 0.0552(18) 0.0133(13) 0.0182(14) 0.0106(13)
C30 0.0522(18) 0.061(2) 0.072(2) 0.0410(17) 0.0284(16) 0.0306(17)
C31 0.0274(13) 0.0298(13) 0.0332(13) 0.0108(11) 0.0076(11) 0.0117(11)
C32 0.0317(13) 0.0299(14) 0.0331(14) 0.0054(11) 0.0013(11) 0.0066(12)
C33 0.0374(14) 0.0337(15) 0.0285(13) 0.0046(12) 0.0036(12) 0.0107(13)
C34 0.0287(13) 0.0314(14) 0.0264(12) 0.0075(11) 0.0046(10) 0.0132(11)
C35 0.0290(13) 0.0283(13) 0.0272(12) 0.0069(10) 0.0069(10) 0.0125(11)
C36 0.0243(12) 0.0285(13) 0.0270(12) 0.0065(11) 0.0051(10) 0.0106(11)
C37 0.0261(12) 0.0281(13) 0.0303(13) 0.0108(11) 0.0093(10) 0.0122(11)
C38 0.0289(12) 0.0284(13) 0.0275(12) 0.0097(11) 0.0101(10) 0.0125(11)
C39 0.0304(13) 0.0311(14) 0.0265(12) 0.0096(11) 0.0079(10) 0.0134(11)
C40 0.0380(14) 0.0340(14) 0.0284(13) 0.0122(11) 0.0093(11) 0.0127(12)
C41 0.0343(14) 0.0333(14) 0.0354(14) 0.0152(12) 0.0110(12) 0.0105(12)
C42 0.0290(13) 0.0301(13) 0.0319(13) 0.0083(11) 0.0074(11) 0.0121(11)
C43 0.0270(12) 0.0328(14) 0.0279(13) 0.0091(11) 0.0048(10) 0.0128(11)
C44 0.0440(15) 0.0320(14) 0.0248(13) 0.0035(11) 0.0037(12) 0.0122(13)
C45 0.0466(16) 0.0455(16) 0.0226(13) 0.0098(12) 0.0094(12) 0.0187(14)
C46 0.0290(13) 0.0388(15) 0.0271(13) 0.0131(11) 0.0033(11) 0.0126(12)
C47 0.0379(14) 0.0339(14) 0.0317(14) 0.0119(11) 0.0085(12) 0.0151(12)
C48 0.0397(14) 0.0368(15) 0.0255(12) 0.0107(11) 0.0112(11) 0.0186(13)
C49 0.0391(15) 0.0545(19) 0.0303(14) 0.0161(13) 0.0070(12) 0.0221(15)
C50 0.0295(13) 0.0328(14) 0.0256(12) 0.0107(11) 0.0117(10) 0.0151(11)
C51 0.0443(15) 0.0336(14) 0.0217(12) 0.0095(11) 0.0096(11) 0.0174(13)
C52 0.0459(16) 0.0308(14) 0.0289(13) 0.0121(11) 0.0133(12) 0.0153(13)
C53 0.0327(13) 0.0314(14) 0.0282(13) 0.0067(11) 0.0093(11) 0.0125(12)
C54 0.0352(14) 0.0368(15) 0.0253(12) 0.0122(11) 0.0099(11) 0.0163(12)
C55 0.0342(13) 0.0326(14) 0.0290(13) 0.0129(11) 0.0115(11) 0.0159(12)
C56 0.0537(18) 0.0413(17) 0.0333(15) 0.0105(13) 0.0078(13) 0.0158(15)
C57 0.0332(14) 0.0322(14) 0.0409(15) 0.0134(12) 0.0090(12) 0.0072(12)
C58 0.040(3) 0.032(3) 0.038(4) 0.010(3) 0.014(3) 0.015(3)
C59 0.042(3) 0.033(3) 0.058(3) 0.012(2) 0.017(2) 0.013(2)
C60 0.054(3) 0.063(4) 0.077(4) 0.049(3) 0.031(3) 0.029(3)
C58' 0.051(6) 0.040(5) 0.043(6) 0.011(5) 0.014(4) 0.022(5)
C59' 0.048(4) 0.036(4) 0.046(4) 0.014(3) 0.019(4) 0.010(3)
C60' 0.043(4) 0.050(5) 0.077(6) 0.033(5) 0.019(4) 0.016(4)

loop_
_atom_type_symbol
_atom_type_description
_atom_type_scat_dispersion_real
_atom_type_scat_dispersion_imag
_atom_type_scat_source
C C 0.0033 0.0016 'International Tables Vol C Tables 4.2.6.8 and 6.1.1.4'
H H 0.0000 0.0000 'International Tables Vol C Tables 4.2.6.8 and 6.1.1.4'
N N 0.0061 0.0033 'International Tables Vol C Tables 4.2.6.8 and 6.1.1.4'
O O 0.0106 0.0060 'International Tables Vol C Tables 4.2.6.8 and 6.1.1.4'

loop_
_geom_angle_atom_site_label_1
_geom_angle_atom_site_label_2
_geom_angle_atom_site_label_3
_geom_angle
C1 N1 C12 108.5(2)
C1 N1 C27 126.3(2)
C12 N1 C27 124.9(2)
C31 N2 C42 108.3(2)
C31 N2 C57 126.5(2)
C42 N2 C57 125.1(2)
N1 C1 C2 130.0(2)
N1 C1 C6 109.0(2)
C2 C1 C6 121.0(2)
C1 C2 H2 121.0
C3 C2 C1 118.0(2)
C3 C2 H2 121.0
C2 C3 H3 118.9
C2 C3 C4 122.3(2)
C4 C3 H3 118.9
C3 C4 C13 120.9(2)
C5 C4 C3 118.8(2)
C5 C4 C13 120.3(2)
C4 C5 H5 119.8
C4 C5 C6 120.3(2)
C6 C5 H5 119.8
C1 C6 C7 106.8(2)
C5 C6 C1 119.5(2)
C5 C6 C7 133.7(2)
C8 C7 C6 133.6(2)
C8 C7 C12 120.1(2)
C12 C7 C6 106.4(2)
C7 C8 H8 120.0
C7 C8 C9 119.9(2)
C9 C8 H8 120.0
C8 C9 C10 118.7(2)
C8 C9 C20 120.1(2)
C10 C9 C20 121.1(2)
C9 C10 H10 118.7
C11 C10 C9 122.6(2)
C11 C10 H10 118.7
C10 C11 H11 121.2
C10 C11 C12 117.7(2)
C12 C11 H11 121.2
N1 C12 C7 109.3(2)
N1 C12 C11 129.7(2)
C11 C12 C7 121.0(2)
C14 C13 C4 120.5(2)
C14 C13 C18 118.1(2)
C18 C13 C4 121.3(2)
C13 C14 H14 119.6
C15 C14 C13 120.8(2)
C15 C14 H14 119.6
C14 C15 H15 119.6
C14 C15 C16 120.8(2)
C16 C15 H15 119.6
C15 C16 C17 119.1(2)
C15 C16 C19 118.7(2)
C17 C16 C19 122.3(2)
C16 C17 H17 119.9
C18 C17 C16 120.2(2)
C18 C17 H17 119.9
C13 C18 H18 119.5
C17 C18 C13 120.9(2)
C17 C18 H18 119.5
O1 C19 C16 126.3(3)
O1 C19 H19 116.9
C16 C19 H19 116.9
C21 C20 C9 121.3(2)
C21 C20 C25 117.6(2)
C25 C20 C9 121.0(2)
C20 C21 H21 119.7
C22 C21 C20 120.5(2)
C22 C21 H21 119.7
C21 C22 H22 119.3
C23 C22 C21 121.5(2)
C23 C22 H22 119.3
C22 C23 C24 118.5(2)
C22 C23 C26 120.2(2)
C24 C23 C26 121.3(2)
C23 C24 H24 119.8
C25 C24 C23 120.5(2)
C25 C24 H24 119.8
C20 C25 H25 119.3
C24 C25 C20 121.4(2)
C24 C25 H25 119.3
O2 C26 C23 125.4(2)
O2 C26 H26 117.3
C23 C26 H26 117.3
N1 C27 H27A 109.0
N1 C27 H27B 109.0
N1 C27 C28 113.12(19)
H27A C27 H27B 107.8
C28 C27 H27A 109.0
C28 C27 H27B 109.0
C27 C28 H28A 109.3
C27 C28 H28B 109.3
C27 C28 C29 111.7(2)
H28A C28 H28B 107.9
C29 C28 H28A 109.3
C29 C28 H28B 109.3
C28 C29 H29A 108.9
C28 C29 H29B 108.9
H29A C29 H29B 107.7
C30 C29 C28 113.5(2)
C30 C29 H29A 108.9
C30 C29 H29B 108.9
C29 C30 H30A 109.5
C29 C30 H30B 109.5
C29 C30 H30C 109.5
H30A C30 H30B 109.5
H30A C30 H30C 109.5
H30B C30 H30C 109.5
N2 C31 C32 130.0(2)
N2 C31 C36 109.1(2)
C32 C31 C36 120.9(2)
C31 C32 H32 121.0
C33 C32 C31 118.1(2)
C33 C32 H32 121.0
C32 C33 H33 118.8
C32 C33 C34 122.4(2)
C34 C33 H33 118.8
C33 C34 C43 121.3(2)
C35 C34 C33 118.6(2)
C35 C34 C43 120.0(2)
C34 C35 H35 119.9
C34 C35 C36 120.2(2)
C36 C35 H35 119.9
C31 C36 C37 106.8(2)
C35 C36 C31 119.8(2)
C35 C36 C37 133.4(2)
C38 C37 C36 133.2(2)
C38 C37 C42 120.1(2)
C42 C37 C36 106.6(2)
C37 C38 H38 120.0
C37 C38 C39 119.9(2)
C39 C38 H38 120.0
C38 C39 C40 118.4(2)
C38 C39 C50 120.5(2)
C40 C39 C50 121.1(2)
C39 C40 H40 118.5
C41 C40 C39 122.9(2)
C41 C40 H40 118.5
C40 C41 H41 121.3
C40 C41 C42 117.5(2)
C42 C41 H41 121.3
N2 C42 C37 109.2(2)
N2 C42 C41 129.6(2)
C41 C42 C37 121.2(2)
C44 C43 C34 121.7(2)
C44 C43 C48 117.5(2)
C48 C43 C34 120.8(2)
C43 C44 H44 119.6
C45 C44 C43 120.8(2)
C45 C44 H44 119.6
C44 C45 H45 119.4
C44 C45 C46 121.2(2)
C46 C45 H45 119.4
C45 C46 C47 118.9(2)
C45 C46 C49 119.4(2)
C47 C46 C49 121.7(2)
C46 C47 H47 120.1
C48 C47 C46 119.7(2)
C48 C47 H47 120.1
C43 C48 H48 119.1
C47 C48 C43 121.8(2)
C47 C48 H48 119.1
O3 C49 C46 126.8(2)
O3 C49 H49 116.6
C46 C49 H49 116.6
C51 C50 C39 120.8(2)
C55 C50 C39 121.7(2)
C55 C50 C51 117.5(2)
C50 C51 H51 119.2
C52 C51 C50 121.7(2)
C52 C51 H51 119.2
C51 C52 H52 119.9
C51 C52 C53 120.2(2)
C53 C52 H52 119.9
C52 C53 C56 121.3(2)
C54 C53 C52 118.9(2)
C54 C53 C56 119.9(2)
C53 C54 H54 119.5
C53 C54 C55 120.9(2)
C55 C54 H54 119.5
C50 C55 H55 119.6
C54 C55 C50 120.9(2)
C54 C55 H55 119.6
O4 C56 C53 124.3(2)
O4 C56 H56 117.8
C53 C56 H56 117.8
N2 C57 H57A 109.9
N2 C57 H57B 109.9
N2 C57 H57C 106.8
N2 C57 H57D 106.8
N2 C57 C58 109.0(3)
H57A C57 H57B 108.3
H57A C57 H57C 125.1
H57A C57 H57D 23.5
H57B C57 H57C 18.6
H57B C57 H57D 88.4
H57C C57 H57D 106.7
C58 C57 H57A 109.9
C58 C57 H57B 109.9
C58 C57 H57C 94.6
C58 C57 H57D 130.3
C58' C57 N2 122.0(5)
C58' C57 H57A 86.4
C58' C57 H57B 116.9
C58' C57 H57C 106.8
C58' C57 H57D 106.8
C58' C57 C58 23.6(4)
C57 C58 H58A 109.3
C57 C58 H58B 109.3
H58A C58 H58B 107.9
C59 C58 C57 111.7(4)
C59 C58 H58A 109.3
C59 C58 H58B 109.3
C58 C59 H59A 109.2
C58 C59 H59B 109.2
C58 C59 C60 112.2(5)
H59A C59 H59B 107.9
C60 C59 H59A 109.2
C60 C59 H59B 109.2
C57 C58' H58C 108.9
C57 C58' H58D 108.9
C57 C58' C59' 113.4(7)
H58C C58' H58D 107.7
C59' C58' H58C 108.9
C59' C58' H58D 108.9
C58' C59' H59C 108.3
C58' C59' H59D 108.3
H59C C59' H59D 107.4
C60' C59' C58' 116.1(7)
C60' C59' H59C 108.3
C60' C59' H59D 108.3
C59' C60' H60D 109.5
C59' C60' H60E 109.5
C59' C60' H60F 109.5
H60D C60' H60E 109.5
H60D C60' H60F 109.5
H60E C60' H60F 109.5

loop_
_geom_bond_atom_site_label_1
_geom_bond_atom_site_label_2
_geom_bond_distance
O1 C19 1.201(3)
O2 C26 1.208(3)
O3 C49 1.201(3)
O4 C56 1.207(3)
N1 C1 1.386(3)
N1 C12 1.388(3)
N1 C27 1.456(3)
N2 C31 1.388(3)
N2 C42 1.390(3)
N2 C57 1.450(3)
C1 C2 1.391(3)
C1 C6 1.411(3)
C2 H2 0.9300
C2 C3 1.383(3)
C3 H3 0.9300
C3 C4 1.405(3)
C4 C5 1.387(3)
C4 C13 1.484(3)
C5 H5 0.9300
C5 C6 1.390(3)
C6 C7 1.446(3)
C7 C8 1.384(3)
C7 C12 1.410(3)
C8 H8 0.9300
C8 C9 1.395(3)
C9 C10 1.401(3)
C9 C20 1.483(3)
C10 H10 0.9300
C10 C11 1.385(3)
C11 H11 0.9300
C11 C12 1.391(3)
C13 C14 1.398(3)
C13 C18 1.399(3)
C14 H14 0.9300
C14 C15 1.379(3)
C15 H15 0.9300
C15 C16 1.383(3)
C16 C17 1.397(3)
C16 C19 1.472(4)
C17 H17 0.9300
C17 C18 1.380(3)
C18 H18 0.9300
C19 H19 0.9300
C20 C21 1.397(3)
C20 C25 1.398(3)
C21 H21 0.9300
C21 C22 1.382(3)
C22 H22 0.9300
C22 C23 1.379(3)
C23 C24 1.392(3)
C23 C26 1.460(3)
C24 H24 0.9300
C24 C25 1.376(3)
C25 H25 0.9300
C26 H26 0.9300
C27 H27A 0.9700
C27 H27B 0.9700
C27 C28 1.508(3)
C28 H28A 0.9700
C28 H28B 0.9700
C28 C29 1.523(3)
C29 H29A 0.9700
C29 H29B 0.9700
C29 C30 1.506(4)
C30 H30A 0.9600
C30 H30B 0.9600
C30 H30C 0.9600
C31 C32 1.392(3)
C31 C36 1.408(3)
C32 H32 0.9300
C32 C33 1.379(3)
C33 H33 0.9300
C33 C34 1.407(3)
C34 C35 1.389(3)
C34 C43 1.486(3)
C35 H35 0.9300
C35 C36 1.391(3)
C36 C37 1.443(3)
C37 C38 1.385(3)
C37 C42 1.409(3)
C38 H38 0.9300
C38 C39 1.397(3)
C39 C40 1.409(3)
C39 C50 1.478(3)
C40 H40 0.9300
C40 C41 1.382(3)
C41 H41 0.9300
C41 C42 1.391(3)
C43 C44 1.395(3)
C43 C48 1.396(3)
C44 H44 0.9300
C44 C45 1.376(3)
C45 H45 0.9300
C45 C46 1.381(3)
C46 C47 1.394(3)
C46 C49 1.464(4)
C47 H47 0.9300
C47 C48 1.378(3)
C48 H48 0.9300
C49 H49 0.9300
C50 C51 1.397(3)
C50 C55 1.394(3)
C51 H51 0.9300
C51 C52 1.376(3)
C52 H52 0.9300
C52 C53 1.391(3)
C53 C54 1.381(3)
C53 C56 1.466(3)
C54 H54 0.9300
C54 C55 1.384(3)
C55 H55 0.9300
C56 H56 0.9300
C57 H57A 0.9700
C57 H57B 0.9700
C57 H57C 0.9700
C57 H57D 0.9700
C57 C58 1.582(7)
C57 C58' 1.417(12)
C58 H58A 0.9700
C58 H58B 0.9700
C58 C59 1.512(9)
C59 H59A 0.9700
C59 H59B 0.9700
C59 C60 1.536(7)
C60 H60A 0.9600
C60 H60B 0.9600
C60 H60C 0.9600
C58' H58C 0.9700
C58' H58D 0.9700
C58' C59' 1.513(13)
C59' H59C 0.9700
C59' H59D 0.9700
C59' C60' 1.469(10)
C60' H60D 0.9600
C60' H60E 0.9600
C60' H60F 0.9600

loop_
_geom_torsion_atom_site_label_1
_geom_torsion_atom_site_label_2
_geom_torsion_atom_site_label_3
_geom_torsion_atom_site_label_4
_geom_torsion
N1 C1 C2 C3 177.5(2)
N1 C1 C6 C5 -177.70(19)
N1 C1 C6 C7 1.2(2)
N1 C27 C28 C29 174.5(2)
N2 C31 C32 C33 -178.7(2)
N2 C31 C36 C35 178.39(18)
N2 C31 C36 C37 0.5(2)
N2 C57 C58 C59 -171.6(4)
N2 C57 C58' C59' -168.4(5)
C1 N1 C12 C7 0.4(2)
C1 N1 C12 C11 -178.6(2)
C1 N1 C27 C28 94.3(3)
C1 C2 C3 C4 1.1(3)
C1 C6 C7 C8 179.5(2)
C1 C6 C7 C12 -0.9(2)
C2 C1 C6 C5 3.2(3)
C2 C1 C6 C7 -177.9(2)
C2 C3 C4 C5 1.8(3)
C2 C3 C4 C13 -176.0(2)
C3 C4 C5 C6 -2.2(3)
C3 C4 C13 C14 35.3(3)
C3 C4 C13 C18 -148.1(2)
C4 C5 C6 C1 -0.2(3)
C4 C5 C6 C7 -178.7(2)
C4 C13 C14 C15 176.5(2)
C4 C13 C18 C17 -176.7(2)
C5 C4 C13 C14 -142.4(2)
C5 C4 C13 C18 34.2(3)
C5 C6 C7 C8 -1.8(4)
C5 C6 C7 C12 177.7(2)
C6 C1 C2 C3 -3.6(3)
C6 C7 C8 C9 179.8(2)
C6 C7 C12 N1 0.3(2)
C6 C7 C12 C11 179.5(2)
C7 C8 C9 C10 0.5(3)
C7 C8 C9 C20 -178.5(2)
C8 C7 C12 N1 179.95(19)
C8 C7 C12 C11 -0.9(3)
C8 C9 C10 C11 -0.8(3)
C8 C9 C20 C21 149.8(2)
C8 C9 C20 C25 -28.6(3)
C9 C10 C11 C12 0.2(3)
C9 C20 C21 C22 -177.6(2)
C9 C20 C25 C24 177.3(2)
C10 C9 C20 C21 -29.3(3)
C10 C9 C20 C25 152.3(2)
C10 C11 C12 N1 179.6(2)
C10 C11 C12 C7 0.6(3)
C12 N1 C1 C2 178.0(2)
C12 N1 C1 C6 -1.0(2)
C12 N1 C27 C28 -93.1(3)
C12 C7 C8 C9 0.3(3)
C13 C4 C5 C6 175.56(19)
C13 C14 C15 C16 0.4(4)
C14 C13 C18 C17 0.0(3)
C14 C15 C16 C17 -0.5(4)
C14 C15 C16 C19 -179.2(2)
C15 C16 C17 C18 0.2(4)
C15 C16 C19 O1 -172.8(3)
C16 C17 C18 C13 0.0(4)
C17 C16 C19 O1 8.5(4)
C18 C13 C14 C15 -0.2(3)
C19 C16 C17 C18 178.9(2)
C20 C9 C10 C11 178.2(2)
C20 C21 C22 C23 -0.3(4)
C21 C20 C25 C24 -1.2(4)
C21 C22 C23 C24 0.1(4)
C21 C22 C23 C26 179.9(2)
C22 C23 C24 C25 -0.4(4)
C22 C23 C26 O2 -179.7(3)
C23 C24 C25 C20 0.9(4)
C24 C23 C26 O2 0.1(4)
C25 C20 C21 C22 0.8(3)
C26 C23 C24 C25 179.8(2)
C27 N1 C1 C2 -8.4(4)
C27 N1 C1 C6 172.7(2)
C27 N1 C12 C7 -173.4(2)
C27 N1 C12 C11 7.6(4)
C27 C28 C29 C30 -74.9(3)
C31 N2 C42 C37 -0.7(2)
C31 N2 C42 C41 -178.3(2)
C31 N2 C57 C58 -83.7(4)
C31 N2 C57 C58' -105.7(5)
C31 C32 C33 C34 0.5(3)
C31 C36 C37 C38 176.4(2)
C31 C36 C37 C42 -0.9(2)
C32 C31 C36 C35 -0.9(3)
C32 C31 C36 C37 -178.85(19)
C32 C33 C34 C35 -0.8(3)
C32 C33 C34 C43 179.4(2)
C33 C34 C35 C36 0.3(3)
C33 C34 C43 C44 33.3(3)
C33 C34 C43 C48 -148.5(2)
C34 C35 C36 C31 0.5(3)
C34 C35 C36 C37 177.8(2)
C34 C43 C44 C45 177.2(2)
C34 C43 C48 C47 -178.2(2)
C35 C34 C43 C44 -146.4(2)
C35 C34 C43 C48 31.8(3)
C35 C36 C37 C38 -1.1(4)
C35 C36 C37 C42 -178.4(2)
C36 C31 C32 C33 0.4(3)
C36 C37 C38 C39 -177.3(2)
C36 C37 C42 N2 1.0(2)
C36 C37 C42 C41 178.8(2)
C37 C38 C39 C40 -0.3(3)
C37 C38 C39 C50 178.79(19)
C38 C37 C42 N2 -176.73(19)
C38 C37 C42 C41 1.1(3)
C38 C39 C40 C41 0.2(3)
C38 C39 C50 C51 -27.2(3)
C38 C39 C50 C55 153.0(2)
C39 C40 C41 C42 0.6(3)
C39 C50 C51 C52 -178.7(2)
C39 C50 C55 C54 178.9(2)
C40 C39 C50 C51 151.9(2)
C40 C39 C50 C55 -27.9(3)
C40 C41 C42 N2 176.1(2)
C40 C41 C42 C37 -1.2(3)
C42 N2 C31 C32 179.4(2)
C42 N2 C31 C36 0.2(2)
C42 N2 C57 C58 99.8(3)
C42 N2 C57 C58' 77.9(5)
C42 C37 C38 C39 -0.3(3)
C43 C34 C35 C36 -179.92(19)
C43 C44 C45 C46 1.3(4)
C44 C43 C48 C47 0.1(3)
C44 C45 C46 C47 -0.5(4)
C44 C45 C46 C49 -179.0(2)
C45 C46 C47 C48 -0.4(3)
C45 C46 C49 O3 -172.8(2)
C46 C47 C48 C43 0.6(3)
C47 C46 C49 O3 8.8(4)
C48 C43 C44 C45 -1.0(3)
C49 C46 C47 C48 178.0(2)
C50 C39 C40 C41 -178.9(2)
C50 C51 C52 C53 -0.1(4)
C51 C50 C55 C54 -0.9(3)
C51 C52 C53 C54 -1.2(3)
C51 C52 C53 C56 178.2(2)
C52 C53 C54 C55 1.4(3)
C52 C53 C56 O4 -3.0(4)
C53 C54 C55 C50 -0.3(3)
C54 C53 C56 O4 176.4(3)
C55 C50 C51 C52 1.1(3)
C56 C53 C54 C55 -178.0(2)
C57 N2 C31 C32 2.5(4)
C57 N2 C31 C36 -176.8(2)
C57 N2 C42 C37 176.24(19)
C57 N2 C42 C41 -1.4(4)
C57 C58 C59 C60 76.4(6)
C57 C58' C59' C60' 178.0(7)
C58 C57 C58' C59' 130(2)
C58' C57 C58 C59 -44.0(15)
